data_4032427
loop_
_publ_author_name
'Suleymanov, Abdusalom A.'
'Vasilyev, Dmitry V.'
'Novikov, Valentin V.'
'Nelyubina, Yulia V.'
'Perekalin, Dmitry S.'

_publ_section_title
;
 Unpredictable cycloisomerization of 1,11-dien-6-ynes by a common cobalt
 catalyst
;
_journal_name_full 'Beilstein Journal of Organic Chemistry'
_journal_page_first 639
_journal_paper_doi 10.3762/bjoc.13.62
_journal_volume 13
_journal_year 2017
_chemical_formula_moiety 'C28 H36 N2 O4 S2'
_chemical_formula_sum 'C28 H36 N2 O4 S2'
_chemical_formula_weight 528.71
_space_group_crystal_system triclinic
_space_group_IT_number 2
_space_group_name_Hall '-P 1'
_space_group_name_H-M_alt 'P -1'
_symmetry_space_group_name_Hall '-P 1'
_symmetry_space_group_name_H-M 'P -1'
_atom_sites_solution_hydrogens geom
_audit_creation_method SHELXL-2014/6
_cell_angle_alpha 61.5480(10)
_cell_angle_beta 71.9710(10)
_cell_angle_gamma 72.6980(10)
_cell_formula_units_Z 1
_cell_length_a 9.1158(6)
_cell_length_b 9.4944(7)
_cell_length_c 9.9154(7)
_cell_measurement_reflns_used 2442
_cell_measurement_temperature 120(2)
_cell_measurement_theta_max 30
_cell_measurement_theta_min 3
_cell_volume 705.83(9)
_computing_cell_refinement 'APEX2 (Bruker, 2005)'
_computing_data_collection 'APEX2 (Bruker, 2005)'
_computing_data_reduction 'APEX2 (Bruker, 2005)'
_computing_molecular_graphics 'SHELXL-2014/6 (Sheldrick, 2014)'
_computing_publication_material 'SHELXL-2014/6 (Sheldrick, 2014)'
_computing_structure_refinement 'SHELXL-2014/6 (Sheldrick, 2014)'
_computing_structure_solution 'SHELXL-2014/6 (Sheldrick, 2014)'
_diffrn_ambient_temperature 120(2)
_diffrn_measured_fraction_theta_full 1.000
_diffrn_measured_fraction_theta_max 0.999
_diffrn_measurement_device_type 'Bruker SMART APEX2 CCD area detector'
_diffrn_measurement_method 'phi and omega scans'
_diffrn_radiation_type MoK\a
_diffrn_radiation_wavelength 0.71073
_diffrn_reflns_av_R_equivalents 0.0244
_diffrn_reflns_av_unetI/netI 0.0358
_diffrn_reflns_Laue_measured_fraction_full 1.000
_diffrn_reflns_Laue_measured_fraction_max 0.999
_diffrn_reflns_limit_h_max 12
_diffrn_reflns_limit_h_min -12
_diffrn_reflns_limit_k_max 12
_diffrn_reflns_limit_k_min -12
_diffrn_reflns_limit_l_max 13
_diffrn_reflns_limit_l_min -13
_diffrn_reflns_number 8566
_diffrn_reflns_point_group_measured_fraction_full 1.000
_diffrn_reflns_point_group_measured_fraction_max 0.999
_diffrn_reflns_theta_full 25.242
_diffrn_reflns_theta_max 28.996
_diffrn_reflns_theta_min 2.384
_exptl_absorpt_coefficient_mu 0.224
_exptl_absorpt_correction_T_max 0.4330
_exptl_absorpt_correction_T_min 0.3879
_exptl_absorpt_correction_type multi-scan
_exptl_absorpt_process_details 'APEX2 (Bruker, 2005)'
_exptl_crystal_colour colorless
_exptl_crystal_density_diffrn 1.244
_exptl_crystal_description prism
_exptl_crystal_F_000 282
_exptl_crystal_size_max 0.350
_exptl_crystal_size_mid 0.150
_exptl_crystal_size_min 0.150
_refine_diff_density_max 0.253
_refine_diff_density_min -0.449
_refine_diff_density_rms 0.063
_refine_ls_extinction_method none
_refine_ls_goodness_of_fit_ref 1.003
_refine_ls_hydrogen_treatment constr
_refine_ls_matrix_type full
_refine_ls_number_parameters 166
_refine_ls_number_reflns 3755
_refine_ls_number_restraints 0
_refine_ls_restrained_S_all 1.003
_refine_ls_R_factor_all 0.0529
_refine_ls_R_factor_gt 0.0439
_refine_ls_shift/su_max 0.001
_refine_ls_shift/su_mean 0.000
_refine_ls_structure_factor_coef Fsqd
_refine_ls_weighting_details 'w=1/[\s^2^(Fo^2^)+(0.0495P)^2^+0.4736P] where P=(Fo^2^+2Fc^2^)/3'
_refine_ls_weighting_scheme calc
_refine_ls_wR_factor_gt 0.1036
_refine_ls_wR_factor_ref 0.1102
_reflns_Friedel_coverage 0.000
_reflns_number_gt 3283
_reflns_number_total 3755
_reflns_threshold_expression 'I > 2\s(I)'
_cod_data_source_file 1h.cif
_cod_data_source_block 1d
_cod_database_code 4032427
_shelx_space_group_comment
;
The symmetry employed for this shelxl refinement is uniquely defined
by the following loop, which should always be used as a source of
symmetry information in preference to the above space-group names.
They are only intended as comments.
;
_shelx_estimated_absorpt_t_min 0.926
_shelx_estimated_absorpt_t_max 0.967
_shelxl_version_number 2014/6

loop_
_space_group_symop_operation_xyz
'x, y, z'
'-x, -y, -z'

loop_
_atom_site_label
_atom_site_type_symbol
_atom_site_fract_x
_atom_site_fract_y
_atom_site_fract_z
_atom_site_U_iso_or_equiv
_atom_site_adp_type
_atom_site_occupancy
_atom_site_site_symmetry_order
_atom_site_calc_flag
_atom_site_refinement_flags_posn
_atom_site_refinement_flags_adp
S1 S 0.65170(4) 0.78585(5) 0.32763(4) 0.01756(11) Uani 1 1 d . .
O1 O 0.49733(13) 0.87577(14) 0.35695(14) 0.0244(3) Uani 1 1 d . .
O2 O 0.70042(15) 0.74537(15) 0.19617(13) 0.0267(3) Uani 1 1 d . .
N1 N 0.66298(15) 0.61232(15) 0.48473(15) 0.0180(3) Uani 1 1 d . .
C1 C 0.9416(2) 0.4925(2) 0.49109(19) 0.0248(3) Uani 1 1 d . .
C2 C 0.7925(2) 0.4794(2) 0.4722(2) 0.0243(3) Uani 1 1 d . .
H2A H 0.8081 0.4800 0.3686 0.029 Uiso 1 1 calc R U
H2B H 0.7629 0.3740 0.5533 0.029 Uiso 1 1 calc R U
C3 C 0.78754(18) 0.89618(18) 0.30939(17) 0.0172(3) Uani 1 1 d . .
C4 C 0.93585(19) 0.8834(2) 0.21590(19) 0.0244(3) Uani 1 1 d . .
H4A H 0.9648 0.8134 0.1647 0.029 Uiso 1 1 calc R U
C5 C 1.0410(2) 0.9736(2) 0.1980(2) 0.0298(4) Uani 1 1 d . .
H5A H 1.1425 0.9642 0.1347 0.036 Uiso 1 1 calc R U
C6 C 1.0008(2) 1.0776(2) 0.2710(2) 0.0283(4) Uani 1 1 d . .
C7 C 0.8530(2) 1.0862(2) 0.3666(2) 0.0272(4) Uani 1 1 d . .
H7A H 0.8248 1.1545 0.4195 0.033 Uiso 1 1 calc R U
C8 C 0.74598(19) 0.99663(19) 0.38617(19) 0.0218(3) Uani 1 1 d . .
H8A H 0.6454 1.0040 0.4514 0.026 Uiso 1 1 calc R U
C9 C 1.1145(3) 1.1806(3) 0.2431(3) 0.0458(6) Uani 1 1 d . .
H9A H 1.2161 1.1111 0.2637 0.069 Uiso 1 1 calc R U
H9B H 1.0738 1.2351 0.3134 0.069 Uiso 1 1 calc R U
H9C H 1.1274 1.2625 0.1342 0.069 Uiso 1 1 calc R U
C10 C 0.62381(19) 0.62317(18) 0.63681(17) 0.0188(3) Uani 1 1 d . .
H10A H 0.5397 0.7182 0.6338 0.023 Uiso 1 1 calc R U
H10B H 0.7172 0.6386 0.6556 0.023 Uiso 1 1 calc R U
C11 C 0.57054(18) 0.47078(19) 0.76697(18) 0.0197(3) Uani 1 1 d . .
H11A H 0.4882 0.4380 0.7551 0.024 Uiso 1 1 calc R U
C12 C 0.62679(18) 0.37624(19) 0.89795(18) 0.0205(3) Uani 1 1 d . .
C13 C 0.7579(2) 0.4054(2) 0.9385(2) 0.0269(4) Uani 1 1 d . .
H13A H 0.8239 0.4708 0.8422 0.040 Uiso 1 1 calc R U
H13B H 0.8213 0.3007 0.9942 0.040 Uiso 1 1 calc R U
H13C H 0.7138 0.4636 1.0054 0.040 Uiso 1 1 calc R U
C14 C 0.5544(2) 0.2313(2) 1.0212(2) 0.0294(4) Uani 1 1 d . .
H14A H 0.4701 0.2219 0.9857 0.044 Uiso 1 1 calc R U
H14B H 0.5114 0.2450 1.1187 0.044 Uiso 1 1 calc R U
H14C H 0.6346 0.1323 1.0396 0.044 Uiso 1 1 calc R U

loop_
_atom_site_aniso_label
_atom_site_aniso_U_11
_atom_site_aniso_U_22
_atom_site_aniso_U_33
_atom_site_aniso_U_23
_atom_site_aniso_U_13
_atom_site_aniso_U_12
S1 0.01951(19) 0.01809(18) 0.01434(18) -0.00440(14) -0.00487(13) -0.00514(13)
O1 0.0196(6) 0.0241(6) 0.0243(6) -0.0044(5) -0.0085(4) -0.0026(4)
O2 0.0357(7) 0.0303(6) 0.0186(6) -0.0103(5) -0.0055(5) -0.0122(5)
N1 0.0219(6) 0.0144(6) 0.0150(6) -0.0044(5) -0.0024(5) -0.0041(5)
C1 0.0266(8) 0.0186(7) 0.0199(7) -0.0060(6) -0.0033(6) 0.0034(6)
C2 0.0292(9) 0.0170(7) 0.0237(8) -0.0089(6) -0.0041(6) -0.0007(6)
C3 0.0191(7) 0.0150(6) 0.0146(7) -0.0026(5) -0.0050(5) -0.0040(5)
C4 0.0232(8) 0.0261(8) 0.0217(8) -0.0107(7) 0.0003(6) -0.0057(6)
C5 0.0218(8) 0.0353(10) 0.0264(9) -0.0090(8) 0.0013(7) -0.0103(7)
C6 0.0317(9) 0.0279(9) 0.0232(8) -0.0011(7) -0.0091(7) -0.0155(7)
C7 0.0350(9) 0.0238(8) 0.0266(8) -0.0106(7) -0.0074(7) -0.0093(7)
C8 0.0226(8) 0.0209(7) 0.0207(7) -0.0087(6) -0.0029(6) -0.0037(6)
C9 0.0503(13) 0.0510(13) 0.0403(12) -0.0081(10) -0.0091(10) -0.0343(11)
C10 0.0229(8) 0.0170(7) 0.0148(7) -0.0054(6) -0.0029(6) -0.0046(6)
C11 0.0209(7) 0.0184(7) 0.0178(7) -0.0049(6) -0.0031(6) -0.0064(6)
C12 0.0213(8) 0.0191(7) 0.0174(7) -0.0065(6) -0.0024(6) -0.0021(6)
C13 0.0238(8) 0.0323(9) 0.0235(8) -0.0110(7) -0.0081(6) -0.0015(7)
C14 0.0385(10) 0.0238(8) 0.0177(8) -0.0015(6) -0.0039(7) -0.0086(7)

loop_
_atom_type_symbol
_atom_type_description
_atom_type_scat_dispersion_real
_atom_type_scat_dispersion_imag
_atom_type_scat_source
C C 0.0033 0.0016 'International Tables Vol C Tables 4.2.6.8 and 6.1.1.4'
H H 0.0000 0.0000 'International Tables Vol C Tables 4.2.6.8 and 6.1.1.4'
N N 0.0061 0.0033 'International Tables Vol C Tables 4.2.6.8 and 6.1.1.4'
O O 0.0106 0.0060 'International Tables Vol C Tables 4.2.6.8 and 6.1.1.4'
S S 0.1246 0.1234 'International Tables Vol C Tables 4.2.6.8 and 6.1.1.4'

loop_
_geom_angle_atom_site_label_1
_geom_angle_atom_site_label_2
_geom_angle_atom_site_label_3
_geom_angle
_geom_angle_site_symmetry_1
O2 S1 O1 120.11(7) .
O2 S1 N1 106.49(7) .
O1 S1 N1 105.89(7) .
O2 S1 C3 107.49(7) .
O1 S1 C3 107.52(7) .
N1 S1 C3 108.98(7) .
C2 N1 C10 114.75(12) .
C2 N1 S1 117.41(10) .
C10 N1 S1 116.49(10) .
C1 C1 C2 177.3(2) 2_766
N1 C2 C1 113.12(14) .
N1 C2 H2A 109.0 .
C1 C2 H2A 109.0 .
N1 C2 H2B 109.0 .
C1 C2 H2B 109.0 .
H2A C2 H2B 107.8 .
C8 C3 C4 120.27(15) .
C8 C3 S1 120.26(12) .
C4 C3 S1 119.46(12) .
C5 C4 C3 119.46(16) .
C5 C4 H4A 120.3 .
C3 C4 H4A 120.3 .
C4 C5 C6 121.26(16) .
C4 C5 H5A 119.4 .
C6 C5 H5A 119.4 .
C5 C6 C7 118.42(16) .
C5 C6 C9 120.17(18) .
C7 C6 C9 121.39(18) .
C8 C7 C6 121.18(16) .
C8 C7 H7A 119.4 .
C6 C7 H7A 119.4 .
C3 C8 C7 119.38(15) .
C3 C8 H8A 120.3 .
C7 C8 H8A 120.3 .
C6 C9 H9A 109.5 .
C6 C9 H9B 109.5 .
H9A C9 H9B 109.5 .
C6 C9 H9C 109.5 .
H9A C9 H9C 109.5 .
H9B C9 H9C 109.5 .
N1 C10 C11 110.08(12) .
N1 C10 H10A 109.6 .
C11 C10 H10A 109.6 .
N1 C10 H10B 109.6 .
C11 C10 H10B 109.6 .
H10A C10 H10B 108.2 .
C12 C11 C10 126.75(15) .
C12 C11 H11A 116.6 .
C10 C11 H11A 116.6 .
C11 C12 C14 120.03(15) .
C11 C12 C13 125.00(15) .
C14 C12 C13 114.93(14) .
C12 C13 H13A 109.5 .
C12 C13 H13B 109.5 .
H13A C13 H13B 109.5 .
C12 C13 H13C 109.5 .
H13A C13 H13C 109.5 .
H13B C13 H13C 109.5 .
C12 C14 H14A 109.5 .
C12 C14 H14B 109.5 .
H14A C14 H14B 109.5 .
C12 C14 H14C 109.5 .
H14A C14 H14C 109.5 .
H14B C14 H14C 109.5 .

loop_
_geom_bond_atom_site_label_1
_geom_bond_atom_site_label_2
_geom_bond_distance
_geom_bond_site_symmetry_2
S1 O2 1.4358(12) .
S1 O1 1.4361(12) .
S1 N1 1.6445(13) .
S1 C3 1.7652(15) .
N1 C2 1.474(2) .
N1 C10 1.4848(19) .
C1 C1 1.189(4) 2_766
C1 C2 1.476(2) .
C2 H2A 0.9900 .
C2 H2B 0.9900 .
C3 C8 1.390(2) .
C3 C4 1.391(2) .
C4 C5 1.387(2) .
C4 H4A 0.9500 .
C5 C6 1.390(3) .
C5 H5A 0.9500 .
C6 C7 1.393(3) .
C6 C9 1.509(2) .
C7 C8 1.390(2) .
C7 H7A 0.9500 .
C8 H8A 0.9500 .
C9 H9A 0.9800 .
C9 H9B 0.9800 .
C9 H9C 0.9800 .
C10 C11 1.499(2) .
C10 H10A 0.9900 .
C10 H10B 0.9900 .
C11 C12 1.335(2) .
C11 H11A 0.9500 .
C12 C14 1.504(2) .
C12 C13 1.505(2) .
C13 H13A 0.9800 .
C13 H13B 0.9800 .
C13 H13C 0.9800 .
C14 H14A 0.9800 .
C14 H14B 0.9800 .
C14 H14C 0.9800 .

loop_
_geom_torsion_atom_site_label_1
_geom_torsion_atom_site_label_2
_geom_torsion_atom_site_label_3
_geom_torsion_atom_site_label_4
_geom_torsion
O2 S1 N1 C2 35.93(13)
O1 S1 N1 C2 164.84(11)
C3 S1 N1 C2 -79.76(13)
O2 S1 N1 C10 177.68(11)
O1 S1 N1 C10 -53.40(12)
C3 S1 N1 C10 61.99(12)
C10 N1 C2 C1 -60.17(18)
S1 N1 C2 C1 82.23(16)
O2 S1 C3 C8 158.55(12)
O1 S1 C3 C8 27.94(14)
N1 S1 C3 C8 -86.41(13)
O2 S1 C3 C4 -20.62(15)
O1 S1 C3 C4 -151.24(13)
N1 S1 C3 C4 94.42(14)
C8 C3 C4 C5 -1.0(2)
S1 C3 C4 C5 178.18(13)
C3 C4 C5 C6 -0.4(3)
C4 C5 C6 C7 1.7(3)
C4 C5 C6 C9 -176.95(18)
C5 C6 C7 C8 -1.7(3)
C9 C6 C7 C8 177.00(17)
C4 C3 C8 C7 1.1(2)
S1 C3 C8 C7 -178.11(12)
C6 C7 C8 C3 0.3(3)
C2 N1 C10 C11 -62.03(17)
S1 N1 C10 C11 155.21(11)
N1 C10 C11 C12 127.16(17)
C10 C11 C12 C14 176.94(15)
C10 C11 C12 C13 -0.7(3)
